data_1523421
loop_
_publ_author_name
'Critchley, J.K.'
'Denton, S.'

_publ_section_title
;
 The crystal structure of delta-Ni-Zn
;
_journal_name_full 'Journal of the Institute of Metals'
_journal_page_first 26
_journal_page_last 27
_journal_volume 99
_journal_year 1971
_chemical_formula_sum 'Ni5.225 Zn41.8'
_chemical_name_systematic '(Ni Zn8)5.225'
_space_group_IT_number 12
_symmetry_space_group_name_Hall '-C 2y'
_symmetry_space_group_name_H-M 'C 1 2/m 1'
_cell_angle_alpha 90
_cell_angle_beta 111.3
_cell_angle_gamma 90
_cell_formula_units_Z 1
_cell_length_a 13.37
_cell_length_b 7.47
_cell_length_c 7.65
_cell_volume 711.845
_citation_journal_id_ASTM JIMEAP
_cod_data_source_file Critchley_JIMEAP_1971_1584.cif
_cod_data_source_block Ni5.225Zn41.8
_cod_database_code 1523421

loop_
_symmetry_equiv_pos_as_xyz
x,y,z
-x,y,-z
-x,-y,-z
x,-y,z
x+1/2,y+1/2,z
-x+1/2,y+1/2,-z
-x+1/2,-y+1/2,-z
x+1/2,-y+1/2,z

loop_
_atom_site_label
_atom_site_type_symbol
_atom_site_fract_x
_atom_site_fract_y
_atom_site_fract_z
_atom_site_occupancy
_atom_site_U_iso_or_equiv
Zn5 Zn 0.352 0 0.226 0.95 0.0
Ni1 Ni 0 0 0 0.87 0.0
Zn7 Zn 0.042 0.301 0.19 0.95 0.0
Zn6 Zn 0.157 0.175 0.964 0.95 0.0
Ni2 Ni 0.659 0 0.451 0.87 0.0
Zn3 Zn 0.977 0 0.329 0.95 0.0
Zn4 Zn 0.686 0 0.116 0.95 0.0
Zn1 Zn 0 0.329 0.5 0.95 0.0
Zn8 Zn 0.308 0.307 0.402 0.95 0.0
Zn2 Zn 0.169 0 0.284 0.95 0.0
